data_4085162
loop_
_publ_author_name
'Fecker, Ann Christin'
'Cr\(aciun, Bogdan-Florin'
'Schweyen, Peter'
'Freytag, Matthias'
'Jones, Peter G.'
'Walter, Marc D.'

_publ_section_title
;
 Synthesis and Characterization of N-Donor-Functionalized Enantiomerically
 Pure Pentadienyl Ligands Derived from (1R)-(&#x2212;)-Myrtenal
;
_journal_issue 1
_journal_name_full Organometallics
_journal_page_first 146
_journal_paper_doi 10.1021/om501024j
_journal_volume 34
_journal_year 2015
_chemical_absolute_configuration ad
_chemical_formula_sum 'C34 H52 N P Si Zr'
_chemical_formula_weight 625.05
_chemical_name_systematic
; 
 ? 
;
_space_group_IT_number 19
_symmetry_cell_setting orthorhombic
_symmetry_space_group_name_Hall 'P 2ac 2ab'
_symmetry_space_group_name_H-M 'P 21 21 21'
_atom_sites_solution_hydrogens geom
_atom_sites_solution_primary direct
_atom_sites_solution_secondary difmap
_audit_creation_method SHELXL-97
_cell_angle_alpha 90.00
_cell_angle_beta 90.00
_cell_angle_gamma 90.00
_cell_formula_units_Z 4
_cell_length_a 9.1586(3)
_cell_length_b 11.4856(4)
_cell_length_c 31.2867(10)
_cell_measurement_reflns_used 20470
_cell_measurement_temperature 100(2)
_cell_measurement_theta_max 28.2380
_cell_measurement_theta_min 2.5650
_cell_volume 3291.11(19)
_computing_cell_refinement
; 
CrysAlisPro, Agilent Technologies, 
Version 1.171.36.28 (release 01-02-2013 CrysAlis171 .NET) 
(compiled Feb  1 2013,16:14:44)  
;
_computing_data_collection
; 
CrysAlisPro, Agilent Technologies, 
Version 1.171.36.28 (release 01-02-2013 CrysAlis171 .NET) 
(compiled Feb  1 2013,16:14:44) 
;
_computing_data_reduction
; 
CrysAlisPro, Agilent Technologies, 
Version 1.171.36.28 (release 01-02-2013 CrysAlis171 .NET) 
(compiled Feb  1 2013,16:14:44)  
;
_computing_molecular_graphics 'Bruker XP'
_computing_publication_material SHELXL-97
_computing_structure_refinement 'SHELXL-97 (Sheldrick, 1997)'
_computing_structure_solution 'SHELXS-97 (Sheldrick, 1990)'
_diffrn_ambient_temperature 100(2)
_diffrn_detector_area_resol_mean 16.1419
_diffrn_measured_fraction_theta_full 0.998
_diffrn_measured_fraction_theta_max 0.964
_diffrn_measurement_device_type 'Oxford Diffraction Xcalibur, Eos'
_diffrn_measurement_method '\w scans'
_diffrn_radiation_monochromator graphite
_diffrn_radiation_source 'Enhance (Mo) X-ray Source'
_diffrn_radiation_type 'Mo K\a'
_diffrn_radiation_wavelength 0.71073
_diffrn_reflns_av_R_equivalents 0.0651
_diffrn_reflns_av_sigmaI/netI 0.0404
_diffrn_reflns_limit_h_max 12
_diffrn_reflns_limit_h_min -12
_diffrn_reflns_limit_k_max 15
_diffrn_reflns_limit_k_min -15
_diffrn_reflns_limit_l_max 40
_diffrn_reflns_limit_l_min -43
_diffrn_reflns_number 86435
_diffrn_reflns_theta_full 28.50
_diffrn_reflns_theta_max 29.96
_diffrn_reflns_theta_min 2.20
_exptl_absorpt_coefficient_mu 0.442
_exptl_absorpt_correction_T_max 1.00000
_exptl_absorpt_correction_T_min 0.95443
_exptl_absorpt_correction_type multi-scan
_exptl_absorpt_process_details
; 
CrysAlisPro, Agilent Technologies, 
Version 1.171.36.28 (release 01-02-2013 CrysAlis171 .NET) 
(compiled Feb  1 2013,16:14:44) 
;
_exptl_crystal_colour red
_exptl_crystal_density_diffrn 1.261
_exptl_crystal_density_method 'not measured'
_exptl_crystal_description block
_exptl_crystal_F_000 1328
_exptl_crystal_size_max 0.22
_exptl_crystal_size_mid 0.15
_exptl_crystal_size_min 0.12
_refine_diff_density_max 0.947
_refine_diff_density_min -0.579
_refine_diff_density_rms 0.080
_refine_ls_abs_structure_details 'Flack H D (1983), Acta Cryst. A39, 876-881'
_refine_ls_abs_structure_Flack -0.03(3)
_refine_ls_extinction_method none
_refine_ls_goodness_of_fit_ref 1.149
_refine_ls_hydrogen_treatment mixed
_refine_ls_matrix_type full
_refine_ls_number_parameters 391
_refine_ls_number_reflns 9027
_refine_ls_number_restraints 0
_refine_ls_restrained_S_all 1.149
_refine_ls_R_factor_all 0.0457
_refine_ls_R_factor_gt 0.0386
_refine_ls_shift/su_max 0.003
_refine_ls_shift/su_mean 0.000
_refine_ls_structure_factor_coef Fsqd
_refine_ls_weighting_details 'calc w=1/[\s^2^(Fo^2^)+(0.0305P)^2^+1.7028P] where P=(Fo^2^+2Fc^2^)/3'
_refine_ls_weighting_scheme calc
_refine_ls_wR_factor_gt 0.0778
_refine_ls_wR_factor_ref 0.0804
_reflns_number_gt 8319
_reflns_number_total 9027
_reflns_threshold_expression >2sigma(I)
_cod_data_source_file om501024j_si_002.cif
_cod_data_source_block ann55
_cod_depositor_comments 'Adding full bibliography for 4085149--4085163.cif.'
_cod_original_cell_volume 3291.11(18)
_cod_database_code 4085162

loop_
_symmetry_equiv_pos_as_xyz
'x, y, z'
'-x+1/2, -y, z+1/2'
'-x, y+1/2, -z+1/2'
'x+1/2, -y+1/2, -z'

loop_
_atom_site_label
_atom_site_type_symbol
_atom_site_fract_x
_atom_site_fract_y
_atom_site_fract_z
_atom_site_U_iso_or_equiv
_atom_site_adp_type
_atom_site_occupancy
_atom_site_symmetry_multiplicity
_atom_site_calc_flag
_atom_site_refinement_flags
Zr Zr 0.37754(2) 0.314583(19) 0.665572(7) 0.01367(5) Uani 1 1 d .
Si Si 0.60764(7) 0.58168(6) 0.59769(2) 0.01490(13) Uani 1 1 d .
P P 0.13272(8) 0.38647(6) 0.715302(19) 0.01840(13) Uani 1 1 d .
N N 0.5359(2) 0.69049(19) 0.56594(6) 0.0176(4) Uani 1 1 d .
C1 C 0.4658(2) 0.4669(2) 0.60674(7) 0.0127(4) Uani 1 1 d .
H1 H 0.491(3) 0.395(3) 0.5924(9) 0.019(7) Uiso 1 1 d .
C2 C 0.3189(2) 0.4877(2) 0.61540(7) 0.0116(4) Uani 1 1 d .
C3 C 0.2038(2) 0.4039(2) 0.61433(7) 0.0127(4) Uani 1 1 d .
H3 H 0.106(3) 0.434(2) 0.6212(8) 0.015 Uiso 1 1 d .
C4 C 0.2010(2) 0.2860(2) 0.60029(7) 0.0127(4) Uani 1 1 d .
C5 C 0.3149(3) 0.2177(2) 0.58636(8) 0.0164(5) Uani 1 1 d .
H5 H 0.406(4) 0.250(3) 0.5783(11) 0.041(10) Uiso 1 1 d .
C6 C 0.2837(3) 0.0954(2) 0.57113(9) 0.0218(5) Uani 1 1 d .
H6A H 0.3418 0.0395 0.5882 0.026 Uiso 1 1 calc R
H6B H 0.3136 0.0878 0.5409 0.026 Uiso 1 1 calc R
C7 C 0.1209(3) 0.0658(2) 0.57537(8) 0.0207(5) Uani 1 1 d .
H7 H 0.0925 -0.0145 0.5662 0.025 Uiso 1 1 calc R
C8 C 0.0732(3) 0.1012(2) 0.62124(9) 0.0212(5) Uani 1 1 d .
H8A H -0.0186 0.0642 0.6311 0.025 Uiso 1 1 calc R
H8B H 0.1512 0.0947 0.6430 0.025 Uiso 1 1 calc R
C9 C 0.0536(3) 0.2250(2) 0.60249(8) 0.0152(5) Uani 1 1 d .
H9 H -0.0283 0.2718 0.6148 0.018 Uiso 1 1 calc R
C10 C 0.0225(3) 0.1659(2) 0.55820(8) 0.0180(5) Uani 1 1 d .
C11 C 0.0656(3) 0.2311(2) 0.51762(8) 0.0240(6) Uani 1 1 d .
H11A H 0.0545 0.1794 0.4929 0.036 Uiso 1 1 calc R
H11B H 0.1675 0.2564 0.5198 0.036 Uiso 1 1 calc R
H11C H 0.0024 0.2993 0.5141 0.036 Uiso 1 1 calc R
C12 C -0.1377(3) 0.1291(2) 0.55436(9) 0.0258(6) Uani 1 1 d .
H12A H -0.1996 0.1986 0.5527 0.039 Uiso 1 1 calc R
H12B H -0.1654 0.0831 0.5795 0.039 Uiso 1 1 calc R
H12C H -0.1508 0.0821 0.5285 0.039 Uiso 1 1 calc R
C13 C 0.2718(2) 0.6038(2) 0.63227(7) 0.0134(4) Uani 1 1 d .
C14 C 0.3281(2) 0.6501(2) 0.67008(8) 0.0155(5) Uani 1 1 d .
H14 H 0.4009 0.6084 0.6853 0.019 Uiso 1 1 calc R
C15 C 0.2794(3) 0.7558(2) 0.68559(8) 0.0199(5) Uani 1 1 d .
H15 H 0.3190 0.7863 0.7113 0.024 Uiso 1 1 calc R
C16 C 0.1726(2) 0.8176(2) 0.66366(8) 0.0197(4) Uani 1 1 d .
H16 H 0.1398 0.8906 0.6742 0.024 Uiso 1 1 calc R
C17 C 0.1140(3) 0.7723(2) 0.62619(7) 0.0186(5) Uani 1 1 d .
H17 H 0.0408 0.8142 0.6111 0.022 Uiso 1 1 calc R
C18 C 0.1627(2) 0.6658(2) 0.61085(7) 0.0148(5) Uani 1 1 d .
H18 H 0.1214 0.6347 0.5855 0.018 Uiso 1 1 calc R
C19 C 0.6922(3) 0.6520(2) 0.64555(8) 0.0227(6) Uani 1 1 d .
H19A H 0.7773 0.6977 0.6367 0.034 Uiso 1 1 calc R
H19B H 0.7230 0.5918 0.6658 0.034 Uiso 1 1 calc R
H19C H 0.6207 0.7033 0.6593 0.034 Uiso 1 1 calc R
C20 C 0.7568(3) 0.5048(2) 0.56778(9) 0.0231(6) Uani 1 1 d .
H20A H 0.7205 0.4807 0.5397 0.035 Uiso 1 1 calc R
H20B H 0.7879 0.4361 0.5839 0.035 Uiso 1 1 calc R
H20C H 0.8399 0.5576 0.5641 0.035 Uiso 1 1 calc R
C21 C 0.4568(3) 0.6558(2) 0.52739(8) 0.0221(6) Uani 1 1 d .
H21A H 0.3508 0.6646 0.5326 0.026 Uiso 1 1 calc R
H21B H 0.4762 0.5724 0.5218 0.026 Uiso 1 1 calc R
C22 C 0.4973(3) 0.7254(3) 0.48797(9) 0.0314(6) Uani 1 1 d .
H22A H 0.4778 0.8081 0.4931 0.047 Uiso 1 1 calc R
H22B H 0.4390 0.6985 0.4636 0.047 Uiso 1 1 calc R
H22C H 0.6012 0.7145 0.4817 0.047 Uiso 1 1 calc R
C23 C 0.5023(3) 0.8082(2) 0.58120(8) 0.0203(5) Uani 1 1 d .
H23A H 0.4829 0.8050 0.6123 0.024 Uiso 1 1 calc R
H23B H 0.4122 0.8358 0.5670 0.024 Uiso 1 1 calc R
C24 C 0.6243(4) 0.8954(2) 0.57288(10) 0.0337(6) Uani 1 1 d .
H24A H 0.7135 0.8696 0.5874 0.050 Uiso 1 1 calc R
H24B H 0.5955 0.9720 0.5838 0.050 Uiso 1 1 calc R
H24C H 0.6424 0.9007 0.5421 0.050 Uiso 1 1 calc R
C25 C 0.5905(3) 0.3705(3) 0.70405(10) 0.0283(6) Uani 1 1 d .
H25 H 0.632(5) 0.446(3) 0.7067(11) 0.055(11) Uiso 1 1 d .
C26 C 0.6396(3) 0.3022(3) 0.66852(9) 0.0287(6) Uani 1 1 d .
H26 H 0.708(4) 0.343(3) 0.6505(10) 0.038(10) Uiso 1 1 d .
C27 C 0.5909(3) 0.1930(3) 0.65441(9) 0.0306(7) Uani 1 1 d .
H27 H 0.631(5) 0.172(3) 0.6271(12) 0.058(11) Uiso 1 1 d .
C28 C 0.4753(3) 0.1225(2) 0.67092(10) 0.0285(6) Uani 1 1 d .
H28 H 0.458(3) 0.056(3) 0.6534(9) 0.017(7) Uiso 1 1 d .
C29 C 0.3930(3) 0.1408(3) 0.70869(9) 0.0272(6) Uani 1 1 d .
H29 H 0.327(4) 0.085(3) 0.7138(11) 0.048(11) Uiso 1 1 d .
C30 C 0.4013(3) 0.2356(3) 0.73708(9) 0.0264(6) Uani 1 1 d .
H30 H 0.333(4) 0.236(3) 0.7581(11) 0.041(10) Uiso 1 1 d .
C31 C 0.4865(3) 0.3382(3) 0.73505(9) 0.0272(6) Uani 1 1 d .
H31 H 0.470(4) 0.395(3) 0.7543(11) 0.037(9) Uiso 1 1 d .
C32 C 0.0169(3) 0.2619(3) 0.72864(10) 0.0317(7) Uani 1 1 d .
H32A H -0.0643 0.2879 0.7467 0.048 Uiso 1 1 calc R
H32B H 0.0746 0.2037 0.7441 0.048 Uiso 1 1 calc R
H32C H -0.0218 0.2274 0.7023 0.048 Uiso 1 1 calc R
C33 C -0.0089(3) 0.4874(2) 0.69725(9) 0.0229(5) Uani 1 1 d .
H33A H -0.0579 0.4551 0.6721 0.034 Uiso 1 1 calc R
H33B H 0.0358 0.5623 0.6898 0.034 Uiso 1 1 calc R
H33C H -0.0804 0.4990 0.7202 0.034 Uiso 1 1 calc R
C34 C 0.1684(3) 0.4521(3) 0.76779(9) 0.0301(6) Uani 1 1 d .
H34A H 0.2254 0.5236 0.7641 0.045 Uiso 1 1 calc R
H34B H 0.2233 0.3971 0.7855 0.045 Uiso 1 1 calc R
H34C H 0.0754 0.4707 0.7817 0.045 Uiso 1 1 calc R

loop_
_atom_site_aniso_label
_atom_site_aniso_U_11
_atom_site_aniso_U_22
_atom_site_aniso_U_33
_atom_site_aniso_U_23
_atom_site_aniso_U_13
_atom_site_aniso_U_12
Zr 0.01081(9) 0.01522(10) 0.01497(9) 0.00240(8) -0.00077(9) 0.00236(9)
Si 0.0100(3) 0.0162(3) 0.0184(3) -0.0015(2) 0.0014(2) -0.0019(3)
P 0.0157(3) 0.0223(3) 0.0171(3) 0.0006(2) 0.0034(2) 0.0001(3)
N 0.0178(9) 0.0136(9) 0.0214(10) 0.0004(9) 0.0008(7) -0.0049(9)
C1 0.0122(10) 0.0116(11) 0.0143(11) 0.0010(8) 0.0005(8) 0.0000(9)
C2 0.0123(10) 0.0103(11) 0.0123(10) 0.0023(8) -0.0024(8) 0.0004(8)
C3 0.0114(11) 0.0130(11) 0.0136(11) 0.0008(9) -0.0007(8) 0.0010(9)
C4 0.0120(10) 0.0121(12) 0.0141(10) 0.0016(8) -0.0002(8) -0.0016(8)
C5 0.0153(11) 0.0143(12) 0.0195(12) 0.0002(9) 0.0014(9) 0.0007(9)
C6 0.0207(12) 0.0153(13) 0.0293(14) -0.0044(11) 0.0003(10) 0.0017(10)
C7 0.0220(11) 0.0092(10) 0.0308(13) -0.0030(9) 0.0012(12) -0.0019(11)
C8 0.0202(12) 0.0159(12) 0.0274(13) 0.0030(10) 0.0012(10) -0.0030(10)
C9 0.0133(10) 0.0124(11) 0.0198(12) -0.0002(9) 0.0016(9) -0.0023(9)
C10 0.0162(11) 0.0118(12) 0.0260(13) -0.0028(9) -0.0018(9) -0.0030(9)
C11 0.0252(13) 0.0266(14) 0.0202(13) -0.0015(11) -0.0049(10) -0.0029(11)
C12 0.0195(13) 0.0251(13) 0.0328(14) -0.0063(11) -0.0017(11) -0.0052(12)
C13 0.0110(10) 0.0132(11) 0.0160(11) 0.0012(9) 0.0011(8) -0.0024(9)
C14 0.0093(9) 0.0195(11) 0.0176(11) -0.0008(9) -0.0010(8) -0.0011(8)
C15 0.0181(11) 0.0230(14) 0.0186(12) -0.0068(10) 0.0019(9) -0.0048(10)
C16 0.0187(10) 0.0154(11) 0.0251(12) -0.0020(12) 0.0062(9) -0.0014(9)
C17 0.0168(11) 0.0168(11) 0.0224(11) 0.0048(9) 0.0019(10) 0.0020(10)
C18 0.0147(10) 0.0113(12) 0.0184(11) 0.0005(9) -0.0014(8) -0.0012(8)
C19 0.0151(11) 0.0277(15) 0.0252(13) -0.0050(11) -0.0030(10) -0.0053(10)
C20 0.0163(12) 0.0190(13) 0.0340(15) -0.0019(11) 0.0066(11) -0.0009(10)
C21 0.0209(12) 0.0243(14) 0.0210(12) 0.0023(10) 0.0005(10) -0.0034(10)
C22 0.0367(16) 0.0344(16) 0.0230(14) 0.0065(12) 0.0037(12) 0.0007(13)
C23 0.0173(11) 0.0129(11) 0.0309(13) -0.0010(11) 0.0059(9) -0.0025(11)
C24 0.0240(13) 0.0190(13) 0.0580(19) -0.0041(12) 0.0121(15) -0.0079(13)
C25 0.0186(14) 0.0309(16) 0.0354(16) 0.0065(12) -0.0119(11) 0.0005(11)
C26 0.0116(10) 0.0402(16) 0.0343(14) 0.0126(13) -0.0038(11) 0.0044(12)
C27 0.0240(14) 0.0382(16) 0.0295(14) 0.0041(13) -0.0001(10) 0.0209(13)
C28 0.0302(14) 0.0227(14) 0.0326(16) 0.0019(12) -0.0068(12) 0.0120(11)
C29 0.0261(14) 0.0260(13) 0.0294(13) 0.0147(11) -0.0030(12) 0.0033(12)
C30 0.0258(15) 0.0332(15) 0.0201(13) 0.0096(11) -0.0012(11) 0.0088(12)
C31 0.0271(14) 0.0340(17) 0.0204(13) 0.0004(12) -0.0100(11) 0.0070(12)
C32 0.0285(15) 0.0313(16) 0.0354(16) 0.0038(13) 0.0123(12) -0.0060(13)
C33 0.0139(12) 0.0275(14) 0.0273(14) -0.0026(11) 0.0053(10) 0.0033(10)
C34 0.0291(14) 0.0394(17) 0.0219(14) -0.0088(12) 0.0012(11) 0.0065(13)

loop_
_atom_type_symbol
_atom_type_description
_atom_type_scat_dispersion_real
_atom_type_scat_dispersion_imag
_atom_type_scat_source
C C 0.0033 0.0016 'International Tables Vol C Tables 4.2.6.8 and 6.1.1.4'
H H 0.0000 0.0000 'International Tables Vol C Tables 4.2.6.8 and 6.1.1.4'
N N 0.0061 0.0033 'International Tables Vol C Tables 4.2.6.8 and 6.1.1.4'
Si Si 0.0817 0.0704 'International Tables Vol C Tables 4.2.6.8 and 6.1.1.4'
P P 0.1023 0.0942 'International Tables Vol C Tables 4.2.6.8 and 6.1.1.4'
Zr Zr -2.9673 0.5597 'International Tables Vol C Tables 4.2.6.8 and 6.1.1.4'

loop_
_geom_angle_atom_site_label_1
_geom_angle_atom_site_label_2
_geom_angle_atom_site_label_3
_geom_angle
C25 Zr C28 84.64(11)
C25 Zr C26 34.83(10)
C28 Zr C26 64.45(10)
C25 Zr C31 34.23(10)
C28 Zr C31 83.42(10)
C26 Zr C31 63.80(10)
C25 Zr C29 83.82(11)
C28 Zr C29 34.34(10)
C26 Zr C29 82.61(10)
C31 Zr C29 64.16(10)
C25 Zr C30 63.94(10)
C28 Zr C30 63.61(10)
C26 Zr C30 81.55(9)
C31 Zr C30 34.06(10)
C29 Zr C30 33.82(10)
C25 Zr C27 64.42(11)
C28 Zr C27 34.55(11)
C26 Zr C27 33.74(11)
C31 Zr C27 82.01(10)
C29 Zr C27 63.73(10)
C30 Zr C27 81.09(9)
C25 Zr C3 137.81(9)
C28 Zr C3 131.91(9)
C26 Zr C3 133.54(9)
C31 Zr C3 143.42(9)
C29 Zr C3 137.81(9)
C30 Zr C3 143.99(9)
C27 Zr C3 131.39(8)
C25 Zr C2 105.62(9)
C28 Zr C2 146.10(9)
C26 Zr C2 105.98(8)
C31 Zr C2 123.15(9)
C29 Zr C2 170.43(9)
C30 Zr C2 149.94(9)
C27 Zr C2 121.43(9)
C3 Zr C2 32.63(7)
C25 Zr C4 158.72(9)
C28 Zr C4 99.78(9)
C26 Zr C4 129.55(8)
C31 Zr C4 166.37(9)
C29 Zr C4 111.56(9)
C30 Zr C4 136.58(9)
C27 Zr C4 108.17(9)
C3 Zr C4 32.22(7)
C2 Zr C4 59.80(7)
C25 Zr C1 85.62(9)
C28 Zr C1 122.79(9)
C26 Zr C1 76.27(8)
C31 Zr C1 115.08(9)
C29 Zr C1 155.69(9)
C30 Zr C1 148.86(9)
C27 Zr C1 91.95(9)
C3 Zr C1 58.45(7)
C2 Zr C1 30.70(7)
C4 Zr C1 74.44(7)
C25 Zr C5 136.79(9)
C28 Zr C5 76.67(9)
C26 Zr C5 102.52(9)
C31 Zr C5 159.52(9)
C29 Zr C5 100.34(9)
C30 Zr C5 133.80(9)
C27 Zr C5 78.89(9)
C3 Zr C5 57.06(7)
C2 Zr C5 73.98(7)
C4 Zr C5 29.34(7)
C1 Zr C5 73.11(7)
N Si C19 107.81(12)
N Si C1 109.41(10)
C19 Si C1 118.07(12)
N Si C20 109.31(12)
C19 Si C20 107.53(13)
C1 Si C20 104.44(11)
C33 P C32 98.92(14)
C33 P C34 98.16(13)
C32 P C34 102.72(15)
C33 P Zr 124.93(9)
C32 P Zr 110.74(10)
C34 P Zr 117.84(10)
C21 N C23 114.6(2)
C21 N Si 117.79(18)
C23 N Si 124.04(17)
C2 C1 Si 125.37(19)
C2 C1 Zr 71.66(14)
Si C1 Zr 140.99(12)
C1 C2 C3 126.3(2)
C1 C2 C13 120.0(2)
C3 C2 C13 113.33(19)
C1 C2 Zr 77.64(14)
C3 C2 Zr 69.46(13)
C13 C2 Zr 121.98(15)
C4 C3 C2 131.5(2)
C4 C3 Zr 79.52(13)
C2 C3 Zr 77.91(13)
C5 C4 C3 128.7(2)
C5 C4 C9 115.1(2)
C3 C4 C9 116.11(19)
C5 C4 Zr 81.41(14)
C3 C4 Zr 68.26(12)
C9 C4 Zr 124.64(15)
C4 C5 C6 119.1(2)
C4 C5 Zr 69.24(13)
C6 C5 Zr 133.91(17)
C5 C6 C7 111.3(2)
C6 C7 C8 107.2(2)
C6 C7 C10 111.7(2)
C8 C7 C10 87.89(18)
C9 C8 C7 85.55(18)
C4 C9 C8 109.70(19)
C4 C9 C10 108.65(19)
C8 C9 C10 87.64(18)
C11 C10 C12 108.5(2)
C11 C10 C7 120.0(2)
C12 C10 C7 112.2(2)
C11 C10 C9 118.4(2)
C12 C10 C9 111.2(2)
C7 C10 C9 84.79(18)
C14 C13 C18 118.4(2)
C14 C13 C2 122.1(2)
C18 C13 C2 119.4(2)
C15 C14 C13 120.9(2)
C14 C15 C16 120.2(2)
C15 C16 C17 119.8(2)
C18 C17 C16 119.8(2)
C17 C18 C13 120.9(2)
N C21 C22 114.0(2)
N C23 C24 113.4(2)
C31 C25 C26 127.0(3)
C31 C25 Zr 73.93(16)
C26 C25 Zr 73.57(15)
C27 C26 C25 129.3(3)
C27 C26 Zr 73.95(15)
C25 C26 Zr 71.61(15)
C26 C27 C28 128.9(3)
C26 C27 Zr 72.31(15)
C28 C27 Zr 71.18(15)
C29 C28 C27 127.7(3)
C29 C28 Zr 73.86(16)
C27 C28 Zr 74.28(16)
C30 C29 C28 127.8(3)
C30 C29 Zr 73.52(16)
C28 C29 Zr 71.80(15)
C29 C30 C31 130.2(3)
C29 C30 Zr 72.66(15)
C31 C30 Zr 72.31(15)
C25 C31 C30 128.5(3)
C25 C31 Zr 71.84(16)
C30 C31 Zr 73.63(16)

loop_
_geom_bond_atom_site_label_1
_geom_bond_atom_site_label_2
_geom_bond_distance
Zr C25 2.380(3)
Zr C28 2.386(3)
Zr C26 2.406(2)
Zr C31 2.407(3)
Zr C29 2.413(3)
Zr C30 2.424(3)
Zr C27 2.427(3)
Zr C3 2.480(2)
Zr C2 2.590(2)
Zr C4 2.626(2)
Zr C1 2.665(2)
Zr C5 2.777(3)
Si N 1.726(2)
Si C19 1.869(3)
Si C1 1.872(2)
Si C20 1.877(3)
P C33 1.829(3)
P C32 1.830(3)
P C34 1.836(3)
N C21 1.462(3)
N C23 1.466(3)
C1 C2 1.393(3)
C2 C3 1.428(3)
C2 C13 1.497(3)
C3 C4 1.424(3)
C4 C5 1.376(3)
C4 C9 1.522(3)
C5 C6 1.510(4)
C6 C7 1.535(4)
C7 C8 1.554(4)
C7 C10 1.556(3)
C8 C9 1.549(4)
C9 C10 1.569(3)
C10 C11 1.526(4)
C10 C12 1.532(4)
C13 C14 1.396(3)
C13 C18 1.398(3)
C14 C15 1.381(3)
C15 C16 1.389(4)
C16 C17 1.390(4)
C17 C18 1.388(3)
C21 C22 1.515(4)
C23 C24 1.523(4)
C25 C31 1.409(4)
C25 C26 1.433(4)
C26 C27 1.403(4)
C27 C28 1.430(4)
C28 C29 1.417(4)
C29 C30 1.407(4)
C30 C31 1.415(4)

loop_
_geom_torsion_atom_site_label_1
_geom_torsion_atom_site_label_2
_geom_torsion_atom_site_label_3
_geom_torsion_atom_site_label_4
_geom_torsion
C25 Zr P C33 120.64(14)
C28 Zr P C33 -145.22(14)
C26 Zr P C33 127.15(16)
C31 Zr P C33 140.01(14)
C29 Zr P C33 -156.16(13)
C30 Zr P C33 174.52(14)
C27 Zr P C33 -172.1(2)
C3 Zr P C33 -15.32(13)
C2 Zr P C33 15.27(13)
C4 Zr P C33 -44.56(13)
C1 Zr P C33 27.53(13)
C5 Zr P C33 -55.18(13)
C25 Zr P C32 -121.53(14)
C28 Zr P C32 -27.40(14)
C26 Zr P C32 -115.03(16)
C31 Zr P C32 -102.17(14)
C29 Zr P C32 -38.33(14)
C30 Zr P C32 -67.65(14)
C27 Zr P C32 -54.3(2)
C3 Zr P C32 102.50(13)
C2 Zr P C32 133.09(13)
C4 Zr P C32 73.26(13)
C1 Zr P C32 145.35(13)
C5 Zr P C32 62.64(13)
C25 Zr P C34 -3.75(14)
C28 Zr P C34 90.39(15)
C26 Zr P C34 2.76(17)
C31 Zr P C34 15.62(14)
C29 Zr P C34 79.46(14)
C30 Zr P C34 50.13(14)
C27 Zr P C34 63.5(2)
C3 Zr P C34 -139.71(13)
C2 Zr P C34 -109.12(13)
C4 Zr P C34 -168.95(13)
C1 Zr P C34 -96.86(13)
C5 Zr P C34 -179.57(13)
C19 Si N C21 -176.92(17)
C1 Si N C21 -47.3(2)
C20 Si N C21 66.5(2)
C19 Si N C23 -19.5(2)
C1 Si N C23 110.08(19)
C20 Si N C23 -136.11(19)
N Si C1 C2 -41.9(2)
C19 Si C1 C2 81.8(2)
C20 Si C1 C2 -158.8(2)
N Si C1 Zr -147.18(17)
C19 Si C1 Zr -23.4(2)
C20 Si C1 Zr 95.9(2)
C25 Zr C1 C2 -131.15(16)
C28 Zr C1 C2 148.11(15)
C26 Zr C1 C2 -165.17(16)
C31 Zr C1 C2 -113.21(15)
C29 Zr C1 C2 164.4(2)
C30 Zr C1 C2 -119.38(19)
C27 Zr C1 C2 164.70(15)
C3 Zr C1 C2 25.64(13)
C4 Zr C1 C2 56.37(14)
C5 Zr C1 C2 86.93(14)
C25 Zr C1 Si -7.11(19)
C28 Zr C1 Si -87.9(2)
C26 Zr C1 Si -41.14(19)
C31 Zr C1 Si 10.8(2)
C29 Zr C1 Si -71.5(3)
C30 Zr C1 Si 4.7(3)
C27 Zr C1 Si -71.3(2)
C3 Zr C1 Si 149.7(2)
C2 Zr C1 Si 124.0(3)
C4 Zr C1 Si -179.6(2)
C5 Zr C1 Si -149.0(2)
Si C1 C2 C3 167.13(18)
Zr C1 C2 C3 -52.6(2)
Si C1 C2 C13 -20.3(3)
Zr C1 C2 C13 120.0(2)
Si C1 C2 Zr -140.23(18)
C25 Zr C2 C1 51.23(16)
C28 Zr C2 C1 -52.8(2)
C26 Zr C2 C1 14.99(16)
C31 Zr C2 C1 83.79(17)
C29 Zr C2 C1 -138.3(5)
C30 Zr C2 C1 115.9(2)
C27 Zr C2 C1 -18.01(18)
C3 Zr C2 C1 -136.9(2)
C4 Zr C2 C1 -111.86(16)
C5 Zr C2 C1 -83.77(14)
C25 Zr C2 C3 -171.92(14)
C28 Zr C2 C3 84.1(2)
C26 Zr C2 C3 151.84(14)
C31 Zr C2 C3 -139.35(14)
C29 Zr C2 C3 -1.5(6)
C30 Zr C2 C3 -107.2(2)
C27 Zr C2 C3 118.85(15)
C4 Zr C2 C3 24.99(12)
C1 Zr C2 C3 136.9(2)
C5 Zr C2 C3 53.08(13)
C25 Zr C2 C13 -66.57(19)
C28 Zr C2 C13 -170.59(18)
C26 Zr C2 C13 -102.81(18)
C31 Zr C2 C13 -34.0(2)
C29 Zr C2 C13 103.9(6)
C30 Zr C2 C13 -1.9(3)
C27 Zr C2 C13 -135.80(18)
C3 Zr C2 C13 105.3(2)
C4 Zr C2 C13 130.34(19)
C1 Zr C2 C13 -117.8(2)
C5 Zr C2 C13 158.43(19)
C1 C2 C3 C4 -8.0(4)
C13 C2 C3 C4 178.9(2)
Zr C2 C3 C4 -64.0(2)
C1 C2 C3 Zr 56.0(2)
C13 C2 C3 Zr -117.02(18)
C25 Zr C3 C4 148.40(15)
C28 Zr C3 C4 4.96(19)
C26 Zr C3 C4 98.03(17)
C31 Zr C3 C4 -156.99(15)
C29 Zr C3 C4 -43.60(19)
C30 Zr C3 C4 -97.70(19)
C27 Zr C3 C4 51.79(18)
C2 Zr C3 C4 136.8(2)
C1 Zr C3 C4 112.59(15)
C5 Zr C3 C4 23.06(12)
C25 Zr C3 C2 11.6(2)
C28 Zr C3 C2 -131.81(15)
C26 Zr C3 C2 -38.74(19)
C31 Zr C3 C2 66.2(2)
C29 Zr C3 C2 179.63(15)
C30 Zr C3 C2 125.53(17)
C27 Zr C3 C2 -84.98(18)
C4 Zr C3 C2 -136.8(2)
C1 Zr C3 C2 -24.19(13)
C5 Zr C3 C2 -113.71(15)
C2 C3 C4 C5 5.1(4)
Zr C3 C4 C5 -58.3(2)
C2 C3 C4 C9 -177.5(2)
Zr C3 C4 C9 119.08(19)
C2 C3 C4 Zr 63.4(2)
C25 Zr C4 C5 62.0(3)
C28 Zr C4 C5 -38.39(16)
C26 Zr C4 C5 26.44(19)
C31 Zr C4 C5 -140.9(4)
C29 Zr C4 C5 -72.01(16)
C30 Zr C4 C5 -100.09(17)
C27 Zr C4 C5 -3.79(17)
C3 Zr C4 C5 137.9(2)
C2 Zr C4 C5 112.56(16)
C1 Zr C4 C5 83.10(15)
C25 Zr C4 C3 -75.8(3)
C28 Zr C4 C3 -176.25(14)
C26 Zr C4 C3 -111.42(15)
C31 Zr C4 C3 81.2(4)
C29 Zr C4 C3 150.13(14)
C30 Zr C4 C3 122.05(16)
C27 Zr C4 C3 -141.65(14)
C2 Zr C4 C3 -25.29(13)
C1 Zr C4 C3 -54.76(13)
C5 Zr C4 C3 -137.9(2)
C25 Zr C4 C9 176.7(2)
C28 Zr C4 C9 76.27(19)
C26 Zr C4 C9 141.10(18)
C31 Zr C4 C9 -26.3(5)
C29 Zr C4 C9 42.7(2)
C30 Zr C4 C9 14.6(2)
C27 Zr C4 C9 110.87(19)
C3 Zr C4 C9 -107.5(2)
C2 Zr C4 C9 -132.8(2)
C1 Zr C4 C9 -162.24(19)
C5 Zr C4 C9 114.7(2)
C3 C4 C5 C6 -177.3(2)
C9 C4 C5 C6 5.3(3)
Zr C4 C5 C6 129.6(2)
C3 C4 C5 Zr 53.0(2)
C9 C4 C5 Zr -124.34(19)
C25 Zr C5 C4 -152.08(16)
C28 Zr C5 C4 141.02(16)
C26 Zr C5 C4 -159.41(15)
C31 Zr C5 C4 154.9(2)
C29 Zr C5 C4 115.95(15)
C30 Zr C5 C4 110.35(16)
C27 Zr C5 C4 176.33(16)
C3 Zr C5 C4 -25.23(13)
C2 Zr C5 C4 -56.14(14)
C1 Zr C5 C4 -88.17(15)
C25 Zr C5 C6 97.0(3)
C28 Zr C5 C6 30.1(2)
C26 Zr C5 C6 89.7(2)
C31 Zr C5 C6 44.0(4)
C29 Zr C5 C6 5.0(2)
C30 Zr C5 C6 -0.6(3)
C27 Zr C5 C6 65.4(2)
C3 Zr C5 C6 -136.1(3)
C2 Zr C5 C6 -167.1(2)
C4 Zr C5 C6 -110.9(3)
C1 Zr C5 C6 160.9(2)
C4 C5 C6 C7 -1.8(3)
Zr C5 C6 C7 86.7(3)
C5 C6 C7 C8 -48.7(3)
C5 C6 C7 C10 46.0(3)
C6 C7 C8 C9 83.9(2)
C10 C7 C8 C9 -28.10(17)
C5 C4 C9 C8 41.9(3)
C3 C4 C9 C8 -135.8(2)
Zr C4 C9 C8 -55.2(2)
C5 C4 C9 C10 -52.3(3)
C3 C4 C9 C10 129.9(2)
Zr C4 C9 C10 -149.43(16)
C7 C8 C9 C4 -81.1(2)
C7 C8 C9 C10 27.86(18)
C6 C7 C10 C11 40.1(3)
C8 C7 C10 C11 147.7(2)
C6 C7 C10 C12 169.3(2)
C8 C7 C10 C12 -83.1(2)
C6 C7 C10 C9 -79.9(2)
C8 C7 C10 C9 27.74(17)
C4 C9 C10 C11 -39.3(3)
C8 C9 C10 C11 -149.3(2)
C4 C9 C10 C12 -166.0(2)
C8 C9 C10 C12 84.0(2)
C4 C9 C10 C7 82.2(2)
C8 C9 C10 C7 -27.85(18)
C1 C2 C13 C14 -57.6(3)
C3 C2 C13 C14 115.9(2)
Zr C2 C13 C14 36.3(3)
C1 C2 C13 C18 125.5(2)
C3 C2 C13 C18 -60.9(3)
Zr C2 C13 C18 -140.51(18)
C18 C13 C14 C15 -1.2(3)
C2 C13 C14 C15 -178.0(2)
C13 C14 C15 C16 0.2(4)
C14 C15 C16 C17 0.5(4)
C15 C16 C17 C18 -0.2(4)
C16 C17 C18 C13 -0.9(4)
C14 C13 C18 C17 1.5(3)
C2 C13 C18 C17 178.5(2)
C23 N C21 C22 65.9(3)
Si N C21 C22 -134.5(2)
C21 N C23 C24 -106.4(3)
Si N C23 C24 95.5(2)
C28 Zr C25 C31 -86.17(19)
C26 Zr C25 C31 -137.6(3)
C29 Zr C25 C31 -51.66(18)
C30 Zr C25 C31 -22.98(17)
C27 Zr C25 C31 -115.4(2)
C3 Zr C25 C31 120.27(18)
C2 Zr C25 C31 126.75(18)
C4 Zr C25 C31 170.6(2)
C1 Zr C25 C31 150.28(19)
C5 Zr C25 C31 -150.19(16)
C28 Zr C25 C26 51.42(17)
C31 Zr C25 C26 137.6(3)
C29 Zr C25 C26 85.93(18)
C30 Zr C25 C26 114.61(19)
C27 Zr C25 C26 22.15(16)
C3 Zr C25 C26 -102.14(19)
C2 Zr C25 C26 -95.66(17)
C4 Zr C25 C26 -51.8(3)
C1 Zr C25 C26 -72.13(17)
C5 Zr C25 C26 -12.6(2)
C31 C25 C26 C27 4.7(5)
Zr C25 C26 C27 -49.5(3)
C31 C25 C26 Zr 54.3(3)
C25 Zr C26 C27 142.3(3)
C28 Zr C26 C27 21.87(16)
C31 Zr C26 C27 117.24(19)
C29 Zr C26 C27 52.46(17)
C30 Zr C26 C27 86.59(17)
C3 Zr C26 C27 -102.68(18)
C2 Zr C26 C27 -123.22(16)
C4 Zr C26 C27 -59.46(19)
C1 Zr C26 C27 -115.41(17)
C5 Zr C26 C27 -46.55(17)
C28 Zr C26 C25 -120.38(19)
C31 Zr C26 C25 -25.01(17)
C29 Zr C26 C25 -89.79(18)
C30 Zr C26 C25 -55.66(18)
C27 Zr C26 C25 -142.3(3)
C3 Zr C26 C25 115.07(18)
C2 Zr C26 C25 94.52(17)
C4 Zr C26 C25 158.28(16)
C1 Zr C26 C25 102.33(18)
C5 Zr C26 C25 171.20(16)
C25 C26 C27 C28 2.5(5)
Zr C26 C27 C28 -46.1(3)
C25 C26 C27 Zr 48.7(3)
C25 Zr C27 C26 -22.81(16)
C28 Zr C27 C26 -143.7(3)
C31 Zr C27 C26 -53.67(17)
C29 Zr C27 C26 -118.73(19)
C30 Zr C27 C26 -88.10(17)
C3 Zr C27 C26 109.49(17)
C2 Zr C27 C26 70.48(18)
C4 Zr C27 C26 135.65(15)
C1 Zr C27 C26 61.39(16)
C5 Zr C27 C26 133.76(17)
C25 Zr C27 C28 120.84(19)
C26 Zr C27 C28 143.7(3)
C31 Zr C27 C28 89.98(18)
C29 Zr C27 C28 24.92(17)
C30 Zr C27 C28 55.55(18)
C3 Zr C27 C28 -106.86(18)
C2 Zr C27 C28 -145.87(16)
C4 Zr C27 C28 -80.70(17)
C1 Zr C27 C28 -154.96(17)
C5 Zr C27 C28 -82.59(17)
C26 C27 C28 C29 -7.8(5)
Zr C27 C28 C29 -54.4(3)
C26 C27 C28 Zr 46.5(3)
C25 Zr C28 C29 86.89(19)
C26 Zr C28 C29 116.5(2)
C31 Zr C28 C29 52.49(18)
C30 Zr C28 C29 23.38(17)
C27 Zr C28 C29 137.9(3)
C3 Zr C28 C29 -116.80(18)
C2 Zr C28 C29 -162.91(16)
C4 Zr C28 C29 -114.12(18)
C1 Zr C28 C29 168.16(16)
C5 Zr C28 C29 -132.35(19)
C25 Zr C28 C27 -51.06(18)
C26 Zr C28 C27 -21.40(16)
C31 Zr C28 C27 -85.46(18)
C29 Zr C28 C27 -137.9(3)
C30 Zr C28 C27 -114.57(19)
C3 Zr C28 C27 105.25(18)
C2 Zr C28 C27 59.1(2)
C4 Zr C28 C27 107.93(17)
C1 Zr C28 C27 30.2(2)
C5 Zr C28 C27 89.70(17)
C27 C28 C29 C30 3.8(5)
Zr C28 C29 C30 -50.8(3)
C27 C28 C29 Zr 54.6(3)
C25 Zr C29 C30 50.77(18)
C28 Zr C29 C30 140.3(3)
C26 Zr C29 C30 85.83(18)
C31 Zr C29 C30 21.41(17)
C27 Zr C29 C30 115.2(2)
C3 Zr C29 C30 -121.16(18)
C2 Zr C29 C30 -120.0(5)
C4 Zr C29 C30 -144.44(16)
C1 Zr C29 C30 115.5(2)
C5 Zr C29 C30 -172.72(17)
C25 Zr C29 C28 -89.53(19)
C26 Zr C29 C28 -54.47(18)
C31 Zr C29 C28 -118.9(2)
C30 Zr C29 C28 -140.3(3)
C27 Zr C29 C28 -25.06(17)
C3 Zr C29 C28 98.5(2)
C2 Zr C29 C28 99.7(6)
C4 Zr C29 C28 75.25(19)
C1 Zr C29 C28 -24.8(3)
C5 Zr C29 C28 46.97(18)
C28 C29 C30 C31 3.1(5)
Zr C29 C30 C31 -47.1(3)
C28 C29 C30 Zr 50.1(3)
C25 Zr C30 C29 -121.0(2)
C28 Zr C30 C29 -23.72(17)
C26 Zr C30 C29 -89.32(18)
C31 Zr C30 C29 -144.1(3)
C27 Zr C30 C29 -55.19(18)
C3 Zr C30 C29 102.1(2)
C2 Zr C30 C29 163.29(17)
C4 Zr C30 C29 51.9(2)
C1 Zr C30 C29 -134.07(19)
C5 Zr C30 C29 9.9(2)
C25 Zr C30 C31 23.09(17)
C28 Zr C30 C31 120.36(19)
C26 Zr C30 C31 54.75(18)
C29 Zr C30 C31 144.1(3)
C27 Zr C30 C31 88.89(18)
C3 Zr C30 C31 -113.79(19)
C2 Zr C30 C31 -52.6(3)
C4 Zr C30 C31 -164.03(15)
C1 Zr C30 C31 10.0(3)
C5 Zr C30 C31 154.02(16)
C26 C25 C31 C30 -3.9(5)
Zr C25 C31 C30 50.2(3)
C26 C25 C31 Zr -54.1(3)
C29 C30 C31 C25 -2.3(5)
Zr C30 C31 C25 -49.5(3)
C29 C30 C31 Zr 47.2(3)
C28 Zr C31 C25 90.14(19)
C26 Zr C31 C25 25.42(18)
C29 Zr C31 C25 120.0(2)
C30 Zr C31 C25 141.2(3)
C27 Zr C31 C25 55.33(19)
C3 Zr C31 C25 -103.3(2)
C2 Zr C31 C25 -67.2(2)
C4 Zr C31 C25 -165.4(3)
C1 Zr C31 C25 -33.1(2)
C5 Zr C31 C25 76.6(3)
C25 Zr C31 C30 -141.2(3)
C28 Zr C31 C30 -51.09(18)
C26 Zr C31 C30 -115.81(19)
C29 Zr C31 C30 -21.27(17)
C27 Zr C31 C30 -85.89(18)
C3 Zr C31 C30 115.50(19)
C2 Zr C31 C30 151.61(15)
C4 Zr C31 C30 53.3(5)
C1 Zr C31 C30 -174.31(15)
C5 Zr C31 C30 -64.6(3)
